data_4107563
loop_
_publ_author_name
'Jenkins Y. K. Tsang'
'Miriam S. A. Buschhaus'
'Peter M. Graham'
'Christopher J. Semiao'
'Scott P. Semproni'
'Simon J. Kim'
'Peter Legzdins'

_publ_section_title
;
 Facile and Selective Aliphatic C-H Bond Activation at Ambient
 Temperatures Initiated by Cp*W(NO)(CH2CMe3)(\h3-CH2CHCHMe)
;
_journal_name_full 'Journal of the American Chemical Society'
_journal_page_first 3652
_journal_page_last 3663
_journal_paper_doi 10.1021/ja710606v
_journal_volume 130
_journal_year 2008
_chemical_formula_moiety 'C18 H27 N O W'
_chemical_formula_sum 'C18 H27 N O W'
_chemical_formula_weight 457.26
_chemical_name_systematic
;
 ?
;
_space_group_IT_number 14
_symmetry_cell_setting monoclinic
_symmetry_space_group_name_Hall '-P 2yn'
_symmetry_space_group_name_H-M 'P 1 21/n 1'
_atom_sites_solution_hydrogens geom
_atom_sites_solution_primary direct
_atom_sites_solution_secondary difmap
_audit_creation_method SHELXL-97
_cell_angle_alpha 90.00
_cell_angle_beta 98.512(5)
_cell_angle_gamma 90.00
_cell_formula_units_Z 4
_cell_length_a 10.2949(9)
_cell_length_b 12.0055(13)
_cell_length_c 13.5878(14)
_cell_measurement_temperature 173(2)
_cell_measurement_theta_max 27.6
_cell_measurement_theta_min 2.3
_cell_volume 1660.9(3)
_computing_structure_refinement 'SHELXL-97 (Sheldrick, 1997)'
_diffrn_ambient_temperature 173(2)
_diffrn_measured_fraction_theta_full 0.997
_diffrn_measured_fraction_theta_max 0.997
_diffrn_radiation_monochromator graphite
_diffrn_radiation_source 'fine-focus sealed tube'
_diffrn_radiation_type MoK\a
_diffrn_radiation_wavelength 0.71073
_diffrn_reflns_av_R_equivalents 0.0369
_diffrn_reflns_av_sigmaI/netI 0.0236
_diffrn_reflns_limit_h_max 11
_diffrn_reflns_limit_h_min -13
_diffrn_reflns_limit_k_max 15
_diffrn_reflns_limit_k_min -15
_diffrn_reflns_limit_l_max 17
_diffrn_reflns_limit_l_min -17
_diffrn_reflns_number 21396
_diffrn_reflns_theta_full 27.56
_diffrn_reflns_theta_max 27.56
_diffrn_reflns_theta_min 2.27
_exptl_absorpt_coefficient_mu 6.954
_exptl_absorpt_correction_T_max 0.1242
_exptl_absorpt_correction_T_min 0.0616
_exptl_absorpt_correction_type multi-scan
_exptl_crystal_colour orange
_exptl_crystal_density_diffrn 1.829
_exptl_crystal_description prism
_exptl_crystal_F_000 896
_exptl_crystal_size_max 0.5
_exptl_crystal_size_mid 0.4
_exptl_crystal_size_min 0.3
_refine_diff_density_max 1.048
_refine_diff_density_min -1.122
_refine_diff_density_rms 0.100
_refine_ls_extinction_method none
_refine_ls_goodness_of_fit_ref 1.063
_refine_ls_hydrogen_treatment mixed
_refine_ls_matrix_type full
_refine_ls_number_parameters 213
_refine_ls_number_reflns 3834
_refine_ls_number_restraints 0
_refine_ls_restrained_S_all 1.063
_refine_ls_R_factor_all 0.0215
_refine_ls_R_factor_gt 0.0186
_refine_ls_shift/su_max 0.008
_refine_ls_shift/su_mean 0.000
_refine_ls_structure_factor_coef Fsqd
_refine_ls_weighting_details 'calc w=1/[\s^2^(Fo^2^)+(0.0174P)^2^+2.3478P] where P=(Fo^2^+2Fc^2^)/3'
_refine_ls_weighting_scheme calc
_refine_ls_wR_factor_gt 0.0446
_refine_ls_wR_factor_ref 0.0464
_reflns_number_gt 3527
_reflns_number_total 3834
_reflns_threshold_expression >2sigma(I)
_cod_data_source_file ja710606v-file006.cif
_cod_data_source_block pl339
_cod_database_code 4107563

loop_
_symmetry_equiv_pos_as_xyz
'x, y, z'
'-x+1/2, y+1/2, -z+1/2'
'-x, -y, -z'
'x-1/2, -y-1/2, z-1/2'

loop_
_atom_site_label
_atom_site_type_symbol
_atom_site_fract_x
_atom_site_fract_y
_atom_site_fract_z
_atom_site_U_iso_or_equiv
_atom_site_adp_type
_atom_site_occupancy
_atom_site_symmetry_multiplicity
_atom_site_calc_flag
_atom_site_refinement_flags
C1 C 0.6735(3) 0.0620(3) 0.5121(3) 0.0349(7) Uani 1 1 d .
C2 C 0.7908(3) 0.0071(3) 0.5516(3) 0.0309(7) Uani 1 1 d .
C3 C 0.8354(3) 0.0211(2) 0.6517(2) 0.0277(6) Uani 1 1 d .
C4 C 0.9689(3) -0.0092(3) 0.7021(2) 0.0303(6) Uani 1 1 d .
H4A H 0.9968 -0.0805 0.6752 0.036 Uiso 1 1 calc R
H4B H 0.9679 -0.0187 0.7744 0.036 Uiso 1 1 calc R
C5 C 1.0632(3) 0.0818(3) 0.6848(2) 0.0269(6) Uani 1 1 d .
C6 C 1.0181(3) 0.1726(3) 0.6359(2) 0.0251(6) Uani 1 1 d .
C7 C 1.1152(3) 0.2583(3) 0.6095(3) 0.0376(8) Uani 1 1 d .
H7A H 1.1820 0.2721 0.6675 0.056 Uiso 1 1 calc R
H7B H 1.0689 0.3279 0.5896 0.056 Uiso 1 1 calc R
H7C H 1.1577 0.2305 0.5544 0.056 Uiso 1 1 calc R
C8 C 1.2049(3) 0.0557(3) 0.7228(3) 0.0366(8) Uani 1 1 d .
H8A H 1.2475 0.0267 0.6683 0.055 Uiso 1 1 calc R
H8B H 1.2095 -0.0002 0.7758 0.055 Uiso 1 1 calc R
H8C H 1.2498 0.1237 0.7492 0.055 Uiso 1 1 calc R
C9 C 0.7302(3) 0.2719(3) 0.7175(2) 0.0241(6) Uani 1 1 d .
C10 C 0.6253(3) 0.2678(2) 0.6389(2) 0.0247(6) Uani 1 1 d .
C11 C 0.6562(3) 0.3365(3) 0.5610(2) 0.0246(6) Uani 1 1 d .
C12 C 0.7795(3) 0.3870(2) 0.5931(2) 0.0260(6) Uani 1 1 d .
C13 C 0.8268(3) 0.3456(2) 0.6902(2) 0.0236(6) Uani 1 1 d .
C14 C 0.7336(4) 0.2185(3) 0.8174(3) 0.0383(8) Uani 1 1 d .
H14A H 0.7208 0.2755 0.8667 0.057 Uiso 1 1 calc R
H14B H 0.8188 0.1822 0.8368 0.057 Uiso 1 1 calc R
H14C H 0.6635 0.1628 0.8142 0.057 Uiso 1 1 calc R
C15 C 0.4956(3) 0.2128(3) 0.6423(3) 0.0404(8) Uani 1 1 d .
H15A H 0.5095 0.1418 0.6778 0.061 Uiso 1 1 calc R
H15B H 0.4517 0.1992 0.5743 0.061 Uiso 1 1 calc R
H15C H 0.4407 0.2613 0.6769 0.061 Uiso 1 1 calc R
C16 C 0.5695(4) 0.3593(3) 0.4643(3) 0.0434(9) Uani 1 1 d .
H16A H 0.5058 0.4174 0.4742 0.065 Uiso 1 1 calc R
H16B H 0.5227 0.2910 0.4408 0.065 Uiso 1 1 calc R
H16C H 0.6234 0.3844 0.4149 0.065 Uiso 1 1 calc R
C17 C 0.8423(4) 0.4743(3) 0.5369(3) 0.0403(8) Uani 1 1 d .
H17A H 0.8579 0.4439 0.4727 0.060 Uiso 1 1 calc R
H17B H 0.9261 0.4970 0.5756 0.060 Uiso 1 1 calc R
H17C H 0.7840 0.5390 0.5257 0.060 Uiso 1 1 calc R
C18 C 0.9456(3) 0.3815(3) 0.7598(3) 0.0363(7) Uani 1 1 d .
H18A H 0.9184 0.4160 0.8189 0.054 Uiso 1 1 calc R
H18B H 0.9955 0.4355 0.7264 0.054 Uiso 1 1 calc R
H18C H 1.0008 0.3165 0.7799 0.054 Uiso 1 1 calc R
N1 N 0.8635(3) 0.2160(2) 0.4560(2) 0.0315(6) Uani 1 1 d .
O1 O 0.8943(3) 0.2464(2) 0.37752(19) 0.0536(7) Uani 1 1 d .
W1 W 0.811454(10) 0.196580(9) 0.572911(8) 0.01850(5) Uani 1 1 d .
H1B H 0.650(4) 0.058(3) 0.443(3) 0.034(9) Uiso 1 1 d .
H2 H 0.850(4) -0.021(3) 0.509(3) 0.038(10) Uiso 1 1 d .
H3 H 0.766(3) 0.039(3) 0.694(3) 0.036(10) Uiso 1 1 d .
H1A H 0.604(4) 0.058(4) 0.552(3) 0.056(12) Uiso 1 1 d .

loop_
_atom_site_aniso_label
_atom_site_aniso_U_11
_atom_site_aniso_U_22
_atom_site_aniso_U_33
_atom_site_aniso_U_23
_atom_site_aniso_U_13
_atom_site_aniso_U_12
C1 0.0293(16) 0.0390(19) 0.0357(18) -0.0096(15) 0.0025(14) -0.0019(13)
C2 0.0313(15) 0.0217(15) 0.0405(18) -0.0076(13) 0.0073(13) -0.0056(12)
C3 0.0274(15) 0.0203(14) 0.0368(17) 0.0001(12) 0.0093(12) -0.0047(11)
C4 0.0317(16) 0.0263(15) 0.0329(16) 0.0034(13) 0.0045(12) 0.0032(12)
C5 0.0208(13) 0.0309(15) 0.0287(15) -0.0080(13) 0.0027(11) 0.0051(11)
C6 0.0150(13) 0.0297(15) 0.0312(16) -0.0044(12) 0.0053(11) -0.0012(11)
C7 0.0245(15) 0.0354(18) 0.056(2) 0.0004(16) 0.0162(15) -0.0047(13)
C8 0.0237(15) 0.047(2) 0.0373(18) -0.0044(15) -0.0016(13) 0.0106(13)
C9 0.0236(14) 0.0247(14) 0.0252(14) -0.0030(12) 0.0082(11) 0.0043(11)
C10 0.0181(13) 0.0250(14) 0.0327(16) -0.0062(12) 0.0089(11) 0.0009(11)
C11 0.0207(13) 0.0262(14) 0.0267(15) -0.0036(12) 0.0027(11) 0.0062(11)
C12 0.0289(14) 0.0210(14) 0.0309(15) -0.0029(12) 0.0140(12) 0.0024(11)
C13 0.0185(13) 0.0246(14) 0.0286(15) -0.0086(12) 0.0065(11) 0.0017(10)
C14 0.050(2) 0.0397(19) 0.0282(17) 0.0048(14) 0.0139(15) 0.0086(16)
C15 0.0240(16) 0.044(2) 0.056(2) -0.0144(17) 0.0153(15) -0.0084(13)
C16 0.045(2) 0.047(2) 0.0338(18) -0.0043(16) -0.0074(15) 0.0177(17)
C17 0.053(2) 0.0261(16) 0.048(2) 0.0001(15) 0.0270(17) -0.0073(15)
C18 0.0238(15) 0.0415(19) 0.0417(18) -0.0178(15) -0.0013(13) 0.0012(13)
N1 0.0364(15) 0.0304(14) 0.0301(14) -0.0007(11) 0.0128(11) 0.0084(11)
O1 0.079(2) 0.0513(17) 0.0364(14) 0.0105(13) 0.0281(14) 0.0196(15)
W1 0.01551(6) 0.01940(7) 0.02130(7) -0.00233(4) 0.00505(4) 0.00042(4)

loop_
_atom_type_symbol
_atom_type_description
_atom_type_scat_dispersion_real
_atom_type_scat_dispersion_imag
_atom_type_scat_source
C C 0.0033 0.0016 'International Tables Vol C Tables 4.2.6.8 and 6.1.1.4'
H H 0.0000 0.0000 'International Tables Vol C Tables 4.2.6.8 and 6.1.1.4'
N N 0.0061 0.0033 'International Tables Vol C Tables 4.2.6.8 and 6.1.1.4'
O O 0.0106 0.0060 'International Tables Vol C Tables 4.2.6.8 and 6.1.1.4'
W W -0.8490 6.8722 'International Tables Vol C Tables 4.2.6.8 and 6.1.1.4'

loop_
_geom_angle_atom_site_label_1
_geom_angle_atom_site_label_2
_geom_angle_atom_site_label_3
_geom_angle
C2 C1 W1 74.63(18)
C3 C2 C1 117.3(3)
C3 C2 W1 75.16(18)
C1 C2 W1 69.12(19)
C2 C3 C4 125.0(3)
C2 C3 W1 70.38(18)
C4 C3 W1 117.1(2)
C3 C4 C5 108.9(2)
C6 C5 C4 119.4(3)
C6 C5 C8 126.4(3)
C4 C5 C8 114.2(3)
C5 C6 C7 118.9(3)
C5 C6 W1 123.5(2)
C7 C6 W1 117.1(2)
C10 C9 C13 108.2(3)
C10 C9 C14 126.0(3)
C13 C9 C14 125.5(3)
C10 C9 W1 71.86(16)
C13 C9 W1 71.44(16)
C14 C9 W1 127.7(2)
C9 C10 C11 108.4(3)
C9 C10 C15 125.6(3)
C11 C10 C15 125.5(3)
C9 C10 W1 74.24(16)
C11 C10 W1 69.29(15)
C15 C10 W1 128.5(2)
C10 C11 C12 108.1(3)
C10 C11 C16 126.2(3)
C12 C11 C16 125.6(3)
C10 C11 W1 75.73(16)
C12 C11 W1 73.11(16)
C16 C11 W1 120.7(2)
C11 C12 C13 107.6(3)
C11 C12 C17 125.3(3)
C13 C12 C17 126.9(3)
C11 C12 W1 71.34(16)
C13 C12 W1 74.52(17)
C17 C12 W1 123.2(2)
C9 C13 C12 107.6(3)
C9 C13 C18 123.6(3)
C12 C13 C18 128.3(3)
C9 C13 W1 74.20(16)
C12 C13 W1 70.31(16)
C18 C13 W1 127.3(2)
O1 N1 W1 169.8(2)
N1 W1 C6 87.86(12)
N1 W1 C1 91.34(14)
C6 W1 C1 125.34(12)
N1 W1 C2 92.95(12)
C6 W1 C2 89.18(12)
C1 W1 C2 36.26(12)
N1 W1 C11 98.07(11)
C6 W1 C11 138.18(11)
C1 W1 C11 96.02(12)
C2 W1 C11 131.38(11)
N1 W1 C12 92.49(11)
C6 W1 C12 103.21(11)
C1 W1 C12 131.41(12)
C2 W1 C12 166.65(11)
C11 W1 C12 35.55(10)
N1 W1 C3 120.06(11)
C6 W1 C3 71.05(11)
C1 W1 C3 62.55(12)
C2 W1 C3 34.46(11)
C11 W1 C3 134.93(11)
C12 W1 C3 146.01(11)
N1 W1 C13 120.22(12)
C6 W1 C13 82.72(10)
C1 W1 C13 140.11(11)
C2 W1 C13 145.30(11)
C11 W1 C13 58.50(10)
C12 W1 C13 35.18(10)
C3 W1 C13 111.98(11)
N1 W1 C10 131.08(12)
C6 W1 C10 133.33(11)
C1 W1 C10 84.04(11)
C2 W1 C10 109.68(11)
C11 W1 C10 34.97(11)
C12 W1 C10 58.03(10)
C3 W1 C10 100.64(10)
C13 W1 C10 57.23(9)
N1 W1 C9 150.24(11)
C6 W1 C9 99.44(10)
C1 W1 C9 107.11(12)
C2 W1 C9 115.81(11)
C11 W1 C9 57.73(10)
C12 W1 C9 57.77(10)
C3 W1 C9 89.46(10)
C13 W1 C9 34.36(10)
C10 W1 C9 33.90(10)

loop_
_geom_bond_atom_site_label_1
_geom_bond_atom_site_label_2
_geom_bond_distance
C1 C2 1.410(5)
C1 W1 2.228(3)
C2 C3 1.381(5)
C2 W1 2.299(3)
C3 C4 1.488(4)
C3 W1 2.360(3)
C4 C5 1.503(4)
C5 C6 1.325(4)
C5 C8 1.506(4)
C6 C7 1.515(4)
C6 W1 2.191(3)
C9 C10 1.403(4)
C9 C13 1.421(4)
C9 C14 1.498(4)
C9 W1 2.422(3)
C10 C11 1.414(4)
C10 C15 1.496(4)
C10 W1 2.391(3)
C11 C12 1.416(4)
C11 C16 1.500(4)
C11 W1 2.308(3)
C12 C13 1.426(4)
C12 C17 1.499(4)
C12 W1 2.331(3)
C13 C18 1.495(4)
C13 W1 2.386(3)
N1 O1 1.212(4)
N1 W1 1.766(3)

loop_
_geom_torsion_atom_site_label_1
_geom_torsion_atom_site_label_2
_geom_torsion_atom_site_label_3
_geom_torsion_atom_site_label_4
_geom_torsion
W1 C1 C2 C3 59.6(3)
C1 C2 C3 C4 -166.4(3)
W1 C2 C3 C4 -109.9(3)
C1 C2 C3 W1 -56.5(3)
C2 C3 C4 C5 80.8(4)
W1 C3 C4 C5 -3.3(3)
C3 C4 C5 C6 3.6(4)
C3 C4 C5 C8 -173.8(3)
C4 C5 C6 C7 -173.7(3)
C8 C5 C6 C7 3.3(5)
C4 C5 C6 W1 -2.3(4)
C8 C5 C6 W1 174.8(2)
C13 C9 C10 C11 1.3(3)
C14 C9 C10 C11 174.9(3)
W1 C9 C10 C11 -61.2(2)
C13 C9 C10 C15 -171.1(3)
C14 C9 C10 C15 2.5(5)
W1 C9 C10 C15 126.4(3)
C13 C9 C10 W1 62.6(2)
C14 C9 C10 W1 -123.8(3)
C9 C10 C11 C12 -2.1(3)
C15 C10 C11 C12 170.3(3)
W1 C10 C11 C12 -66.53(19)
C9 C10 C11 C16 -177.8(3)
C15 C10 C11 C16 -5.4(5)
W1 C10 C11 C16 117.8(3)
C9 C10 C11 W1 64.4(2)
C15 C10 C11 W1 -123.2(3)
C10 C11 C12 C13 2.1(3)
C16 C11 C12 C13 177.8(3)
W1 C11 C12 C13 -66.23(19)
C10 C11 C12 C17 -173.8(3)
C16 C11 C12 C17 1.9(5)
W1 C11 C12 C17 117.9(3)
C10 C11 C12 W1 68.3(2)
C16 C11 C12 W1 -116.0(3)
C10 C9 C13 C12 -0.1(3)
C14 C9 C13 C12 -173.7(3)
W1 C9 C13 C12 62.79(19)
C10 C9 C13 C18 172.6(3)
C14 C9 C13 C18 -1.1(5)
W1 C9 C13 C18 -124.6(3)
C10 C9 C13 W1 -62.8(2)
C14 C9 C13 W1 123.5(3)
C11 C12 C13 C9 -1.2(3)
C17 C12 C13 C9 174.5(3)
W1 C12 C13 C9 -65.4(2)
C11 C12 C13 C18 -173.4(3)
C17 C12 C13 C18 2.4(5)
W1 C12 C13 C18 122.5(3)
C11 C12 C13 W1 64.12(19)
C17 C12 C13 W1 -120.1(3)
O1 N1 W1 C6 -108.3(16)
O1 N1 W1 C1 126.4(16)
O1 N1 W1 C2 162.7(16)
O1 N1 W1 C11 30.1(16)
O1 N1 W1 C12 -5.1(16)
O1 N1 W1 C3 -174.9(15)
O1 N1 W1 C13 -28.0(16)
O1 N1 W1 C10 43.2(16)
O1 N1 W1 C9 -2.9(17)
C5 C6 W1 N1 -122.7(3)
C7 C6 W1 N1 48.9(2)
C5 C6 W1 C1 -32.5(3)
C7 C6 W1 C1 139.1(2)
C5 C6 W1 C2 -29.7(3)
C7 C6 W1 C2 141.9(2)
C5 C6 W1 C11 137.6(2)
C7 C6 W1 C11 -50.8(3)
C5 C6 W1 C12 145.3(3)
C7 C6 W1 C12 -43.1(3)
C5 C6 W1 C3 0.2(2)
C7 C6 W1 C3 171.8(3)
C5 C6 W1 C13 116.5(3)
C7 C6 W1 C13 -71.9(2)
C5 C6 W1 C10 87.0(3)
C7 C6 W1 C10 -101.4(3)
C5 C6 W1 C9 86.4(3)
C7 C6 W1 C9 -102.0(2)
C2 C1 W1 N1 93.2(2)
C2 C1 W1 C6 4.9(3)
C2 C1 W1 C11 -168.6(2)
C2 C1 W1 C12 -172.33(18)
C2 C1 W1 C3 -30.37(19)
C2 C1 W1 C13 -122.4(2)
C2 C1 W1 C10 -135.7(2)
C2 C1 W1 C9 -110.5(2)
C3 C2 W1 N1 144.2(2)
C1 C2 W1 N1 -88.2(2)
C3 C2 W1 C6 56.42(19)
C1 C2 W1 C6 -176.0(2)
C3 C2 W1 C1 -127.5(3)
C3 C2 W1 C11 -112.3(2)
C1 C2 W1 C11 15.2(3)
C3 C2 W1 C12 -101.9(5)
C1 C2 W1 C12 25.7(6)
C1 C2 W1 C3 127.5(3)
C3 C2 W1 C13 -19.5(3)
C1 C2 W1 C13 108.0(2)
C3 C2 W1 C10 -79.9(2)
C1 C2 W1 C10 47.6(2)
C3 C2 W1 C9 -43.7(2)
C1 C2 W1 C9 83.9(2)
C10 C11 W1 N1 162.76(18)
C12 C11 W1 N1 -82.93(19)
C16 C11 W1 N1 38.8(3)
C10 C11 W1 C6 -101.4(2)
C12 C11 W1 C6 12.9(3)
C16 C11 W1 C6 134.7(3)
C10 C11 W1 C1 70.55(19)
C12 C11 W1 C1 -175.15(19)
C16 C11 W1 C1 -53.4(3)
C10 C11 W1 C2 61.6(2)
C12 C11 W1 C2 175.86(17)
C16 C11 W1 C2 -62.4(3)
C10 C11 W1 C12 -114.3(2)
C16 C11 W1 C12 121.8(3)
C10 C11 W1 C3 13.9(2)
C12 C11 W1 C3 128.19(18)
C16 C11 W1 C3 -110.0(3)
C10 C11 W1 C13 -76.61(18)
C12 C11 W1 C13 37.69(16)
C16 C11 W1 C13 159.5(3)
C12 C11 W1 C10 114.3(2)
C16 C11 W1 C10 -123.9(3)
C10 C11 W1 C9 -35.91(16)
C12 C11 W1 C9 78.39(18)
C16 C11 W1 C9 -159.8(3)
C11 C12 W1 N1 100.42(19)
C13 C12 W1 N1 -144.39(18)
C17 C12 W1 N1 -20.0(3)
C11 C12 W1 C6 -171.20(17)
C13 C12 W1 C6 -56.01(18)
C17 C12 W1 C6 68.3(3)
C11 C12 W1 C1 6.4(2)
C13 C12 W1 C1 121.6(2)
C17 C12 W1 C1 -114.0(3)
C11 C12 W1 C2 -13.6(6)
C13 C12 W1 C2 101.6(5)
C17 C12 W1 C2 -134.0(5)
C13 C12 W1 C11 115.2(2)
C17 C12 W1 C11 -120.5(3)
C11 C12 W1 C3 -95.6(2)
C13 C12 W1 C3 19.6(3)
C17 C12 W1 C3 143.9(3)
C11 C12 W1 C13 -115.2(2)
C17 C12 W1 C13 124.3(3)
C11 C12 W1 C10 -38.01(17)
C13 C12 W1 C10 77.18(17)
C17 C12 W1 C10 -158.5(3)
C11 C12 W1 C9 -78.27(18)
C13 C12 W1 C9 36.92(16)
C17 C12 W1 C9 161.3(3)
C2 C3 W1 N1 -42.4(2)
C4 C3 W1 N1 77.7(3)
C2 C3 W1 C6 -118.3(2)
C4 C3 W1 C6 1.8(2)
C2 C3 W1 C1 31.90(19)
C4 C3 W1 C1 152.0(3)
C4 C3 W1 C2 120.1(3)
C2 C3 W1 C11 101.3(2)
C4 C3 W1 C11 -138.6(2)
C2 C3 W1 C12 156.2(2)
C4 C3 W1 C12 -83.7(3)
C2 C3 W1 C13 168.18(18)
C4 C3 W1 C13 -71.7(2)
C2 C3 W1 C10 109.38(19)
C4 C3 W1 C10 -130.5(2)
C2 C3 W1 C9 141.56(19)
C4 C3 W1 C9 -98.3(2)
C9 C13 W1 N1 158.11(18)
C12 C13 W1 N1 42.3(2)
C18 C13 W1 N1 -81.4(3)
C9 C13 W1 C6 -118.67(18)
C12 C13 W1 C6 125.53(18)
C18 C13 W1 C6 1.8(3)
C9 C13 W1 C1 20.5(3)
C12 C13 W1 C1 -95.3(2)
C18 C13 W1 C1 140.9(3)
C9 C13 W1 C2 -40.8(3)
C12 C13 W1 C2 -156.6(2)
C18 C13 W1 C2 79.7(3)
C9 C13 W1 C11 77.69(18)
C12 C13 W1 C11 -38.10(17)
C18 C13 W1 C11 -161.9(3)
C9 C13 W1 C12 115.8(2)
C18 C13 W1 C12 -123.8(3)
C9 C13 W1 C3 -52.54(19)
C12 C13 W1 C3 -168.33(16)
C18 C13 W1 C3 67.9(3)
C9 C13 W1 C10 36.15(17)
C12 C13 W1 C10 -79.64(18)
C18 C13 W1 C10 156.6(3)
C12 C13 W1 C9 -115.8(2)
C18 C13 W1 C9 120.5(4)
C9 C10 W1 N1 -140.13(19)
C11 C10 W1 N1 -22.9(2)
C15 C10 W1 N1 96.6(3)
C9 C10 W1 C6 -1.2(2)
C11 C10 W1 C6 116.0(2)
C15 C10 W1 C6 -124.4(3)
C9 C10 W1 C1 133.3(2)
C11 C10 W1 C1 -109.47(19)
C15 C10 W1 C1 10.1(3)
C9 C10 W1 C2 107.26(19)
C11 C10 W1 C2 -135.51(18)
C15 C10 W1 C2 -16.0(3)
C9 C10 W1 C11 -117.2(3)
C15 C10 W1 C11 119.5(4)
C9 C10 W1 C12 -78.57(19)
C11 C10 W1 C12 38.66(17)
C15 C10 W1 C12 158.2(3)
C9 C10 W1 C3 72.73(19)
C11 C10 W1 C3 -170.04(17)
C15 C10 W1 C3 -50.5(3)
C9 C10 W1 C13 -36.65(17)
C11 C10 W1 C13 80.58(19)
C15 C10 W1 C13 -159.9(3)
C11 C10 W1 C9 117.2(3)
C15 C10 W1 C9 -123.2(4)
C10 C9 W1 N1 76.7(3)
C13 C9 W1 N1 -40.5(3)
C14 C9 W1 N1 -161.4(3)
C10 C9 W1 C6 179.12(18)
C13 C9 W1 C6 61.91(19)
C14 C9 W1 C6 -59.0(3)
C10 C9 W1 C1 -49.2(2)
C13 C9 W1 C1 -166.44(18)
C14 C9 W1 C1 72.6(3)
C10 C9 W1 C2 -87.2(2)
C13 C9 W1 C2 155.60(17)
C14 C9 W1 C2 34.7(3)
C10 C9 W1 C11 37.07(18)
C13 C9 W1 C11 -80.14(19)
C14 C9 W1 C11 158.9(3)
C10 C9 W1 C12 79.39(19)
C13 C9 W1 C12 -37.82(17)
C14 C9 W1 C12 -158.7(3)
C10 C9 W1 C3 -110.20(19)
C13 C9 W1 C3 132.60(18)
C14 C9 W1 C3 11.7(3)
C10 C9 W1 C13 117.2(3)
C14 C9 W1 C13 -120.9(4)
C13 C9 W1 C10 -117.2(3)
C14 C9 W1 C10 121.9(4)
